data_4347098
loop_
_publ_author_name
'Penney, Alexander A.'
'Sizov, Vladimir V.'
'Grachova, Elena V.'
'Krupenya, Dmitry V.'
'Gurzhiy, Vladislav V.'
'Starova, Galina L.'
'Tunik, Sergey P.'

_publ_section_title
;
 Aurophilicity in Action: Fine-Tuning the Gold(I)-Gold(I) Distance in the
 Excited State To Modulate the Emission in a Series of Dinuclear
 Homoleptic Gold(I)-NHC Complexes.
;
_journal_issue 10
_journal_name_full 'Inorganic chemistry'
_journal_page_first 4720
_journal_page_last 4732
_journal_paper_doi 10.1021/acs.inorgchem.5b02722
_journal_volume 55
_journal_year 2016
_chemical_formula_moiety 'C62 H56 Au2 N8, 2(Br)'
_chemical_formula_sum 'C62 H56 Au2 Br2 N8'
_chemical_formula_weight 1466.90
_space_group_crystal_system monoclinic
_space_group_IT_number 14
_space_group_name_Hall '-P 2ybc'
_space_group_name_H-M_alt 'P 1 21/c 1'
_atom_sites_solution_hydrogens geom
_audit_creation_date 2015-05-13
_audit_creation_method
;
Olex2 1.2
(compiled 2015.01.26 svn.r3150 for OlexSys, GUI svn.r4998)
;
_cell_angle_alpha 90
_cell_angle_beta 98.7145(11)
_cell_angle_gamma 90
_cell_formula_units_Z 4
_cell_length_a 10.66053(13)
_cell_length_b 16.6542(2)
_cell_length_c 31.6516(4)
_cell_measurement_reflns_used 20900
_cell_measurement_temperature 100(2)
_cell_measurement_theta_max 76.0110
_cell_measurement_theta_min 3.8730
_cell_volume 5554.63(12)
_computing_cell_refinement
;
CrysAlisPro, Agilent Technologies,
Version 1.171.36.32 (release 02-08-2013 CrysAlis171 .NET)
(compiled Aug  2 2013,16:46:58)
;
_computing_data_collection
;
CrysAlisPro, Agilent Technologies,
Version 1.171.36.32 (release 02-08-2013 CrysAlis171 .NET)
(compiled Aug  2 2013,16:46:58)
;
_computing_data_reduction
;
CrysAlisPro, Agilent Technologies,
Version 1.171.36.32 (release 02-08-2013 CrysAlis171 .NET)
(compiled Aug  2 2013,16:46:58)
;
_computing_molecular_graphics 'Olex2 (Dolomanov et al., 2009)'
_computing_publication_material 'Olex2 (Dolomanov et al., 2009)'
_computing_structure_refinement 'ShelXL (Sheldrick, 2008)'
_computing_structure_solution 'ShelXS (Sheldrick, 2008)'
_diffrn_ambient_temperature 100(2)
_diffrn_detector_area_resol_mean 10.3829
_diffrn_measured_fraction_theta_full 1.000
_diffrn_measured_fraction_theta_max 0.999
_diffrn_measurement_details
;
#__ type_ start__ end____ width___ exp.time_
  1 omega  -25.00   31.00   1.0000    1.0000
omega____ theta____ kappa____ phi______ frames
    -      -40.3787   38.0000 -180.0000 56

#__ type_ start__ end____ width___ exp.time_
  2 omega -104.00  -35.00   1.0000    1.0000
omega____ theta____ kappa____ phi______ frames
    -      -40.3787  178.0000 -150.0000 69

#__ type_ start__ end____ width___ exp.time_
  3 omega  -46.00    4.00   1.0000    1.0000
omega____ theta____ kappa____ phi______ frames
    -      -40.3787   38.0000  120.0000 50

#__ type_ start__ end____ width___ exp.time_
  4 omega   82.00  127.00   1.0000    1.0000
omega____ theta____ kappa____ phi______ frames
    -       40.3787  178.0000  -30.0000 45

#__ type_ start__ end____ width___ exp.time_
  5 omega   64.00  129.00   1.0000    1.0000
omega____ theta____ kappa____ phi______ frames
    -       40.3787  178.0000  150.0000 65

#__ type_ start__ end____ width___ exp.time_
  6 omega   38.00   77.00   1.0000    2.0000
omega____ theta____ kappa____ phi______ frames
    -      113.0000  -30.0000   60.0000 39

#__ type_ start__ end____ width___ exp.time_
  7 omega  115.00  141.00   1.0000    2.0000
omega____ theta____ kappa____ phi______ frames
    -      113.0000  -77.0000  150.0000 26

#__ type_ start__ end____ width___ exp.time_
  8 omega   43.00   88.00   1.0000    2.0000
omega____ theta____ kappa____ phi______ frames
    -      113.0000  -30.0000 -180.0000 45

#__ type_ start__ end____ width___ exp.time_
  9 omega   48.00   88.00   1.0000    2.0000
omega____ theta____ kappa____ phi______ frames
    -      113.0000  -77.0000  150.0000 40

#__ type_ start__ end____ width___ exp.time_
 10 omega   54.00   80.00   1.0000    2.0000
omega____ theta____ kappa____ phi______ frames
    -      113.0000  -30.0000   30.0000 26

#__ type_ start__ end____ width___ exp.time_
 11 omega   39.00   65.00   1.0000    2.0000
omega____ theta____ kappa____ phi______ frames
    -      113.0000  -95.0000    0.0000 26

#__ type_ start__ end____ width___ exp.time_
 12 omega   52.00   97.00   1.0000    2.0000
omega____ theta____ kappa____ phi______ frames
    -      113.0000   15.0000   30.0000 45

#__ type_ start__ end____ width___ exp.time_
 13 omega  117.00  143.00   1.0000    2.0000
omega____ theta____ kappa____ phi______ frames
    -      113.0000   15.0000   30.0000 26

#__ type_ start__ end____ width___ exp.time_
 14 omega   80.00  140.00   1.0000    2.0000
omega____ theta____ kappa____ phi______ frames
    -      113.0000  -77.0000 -120.0000 60

#__ type_ start__ end____ width___ exp.time_
 15 omega   38.00   64.00   1.0000    2.0000
omega____ theta____ kappa____ phi______ frames
    -      113.0000  -30.0000 -120.0000 26

#__ type_ start__ end____ width___ exp.time_
 16 omega  102.00  136.00   1.0000    2.0000
omega____ theta____ kappa____ phi______ frames
    -      113.0000  -15.0000  150.0000 34

#__ type_ start__ end____ width___ exp.time_
 17 omega   41.00   96.00   1.0000    2.0000
omega____ theta____ kappa____ phi______ frames
    -      113.0000 -112.0000  120.0000 55

#__ type_ start__ end____ width___ exp.time_
 18 omega   38.00   90.00   1.0000    2.0000
omega____ theta____ kappa____ phi______ frames
    -      113.0000  -15.0000  150.0000 52

#__ type_ start__ end____ width___ exp.time_
 19 omega  145.00  170.00   1.0000    2.0000
omega____ theta____ kappa____ phi______ frames
    -      113.0000  -15.0000  150.0000 25

#__ type_ start__ end____ width___ exp.time_
 20 omega   44.00   90.00   1.0000    2.0000
omega____ theta____ kappa____ phi______ frames
    -      113.0000  -30.0000   90.0000 46

#__ type_ start__ end____ width___ exp.time_
 21 omega  111.00  136.00   1.0000    2.0000
omega____ theta____ kappa____ phi______ frames
    -      113.0000   45.0000 -180.0000 25

#__ type_ start__ end____ width___ exp.time_
 22 omega   39.00   68.00   1.0000    2.0000
omega____ theta____ kappa____ phi______ frames
    -      113.0000  -45.0000 -120.0000 29

#__ type_ start__ end____ width___ exp.time_
 23 omega   41.00   98.00   1.0000    2.0000
omega____ theta____ kappa____ phi______ frames
    -      113.0000  -45.0000  -60.0000 57

#__ type_ start__ end____ width___ exp.time_
 24 omega   75.00  101.00   1.0000    2.0000
omega____ theta____ kappa____ phi______ frames
    -      113.0000  -95.0000    0.0000 26

#__ type_ start__ end____ width___ exp.time_
 25 omega  136.00  171.00   1.0000    2.0000
omega____ theta____ kappa____ phi______ frames
    -      113.0000   45.0000 -150.0000 35

#__ type_ start__ end____ width___ exp.time_
 26 omega   39.00   65.00   1.0000    2.0000
omega____ theta____ kappa____ phi______ frames
    -      113.0000  -45.0000  -30.0000 26

#__ type_ start__ end____ width___ exp.time_
 27 omega   51.00   77.00   1.0000    2.0000
omega____ theta____ kappa____ phi______ frames
    -      113.0000  -95.0000   60.0000 26

#__ type_ start__ end____ width___ exp.time_
 28 omega   82.00  109.00   1.0000    2.0000
omega____ theta____ kappa____ phi______ frames
    -      113.0000  -95.0000   60.0000 27

#__ type_ start__ end____ width___ exp.time_
 29 omega   36.00   82.00   1.0000    2.0000
omega____ theta____ kappa____ phi______ frames
    -      113.0000  -95.0000 -150.0000 46

#__ type_ start__ end____ width___ exp.time_
 30 omega  130.00  170.00   1.0000    2.0000
omega____ theta____ kappa____ phi______ frames
    -      113.0000  112.0000  -90.0000 40

#__ type_ start__ end____ width___ exp.time_
 31 omega   94.00  139.00   1.0000    2.0000
omega____ theta____ kappa____ phi______ frames
    -      113.0000  -61.0000  150.0000 45

#__ type_ start__ end____ width___ exp.time_
 32 omega   48.00   76.00   1.0000    2.0000
omega____ theta____ kappa____ phi______ frames
    -      113.0000  -45.0000 -180.0000 28

#__ type_ start__ end____ width___ exp.time_
 33 omega   36.00   62.00   1.0000    2.0000
omega____ theta____ kappa____ phi______ frames
    -      113.0000 -112.0000 -120.0000 26

#__ type_ start__ end____ width___ exp.time_
 34 omega   77.00  107.00   1.0000    2.0000
omega____ theta____ kappa____ phi______ frames
    -      113.0000 -112.0000 -120.0000 30

#__ type_ start__ end____ width___ exp.time_
 35 omega   58.00   87.00   1.0000    2.0000
omega____ theta____ kappa____ phi______ frames
    -      113.0000 -112.0000  150.0000 29

#__ type_ start__ end____ width___ exp.time_
 36 omega   91.00  117.00   1.0000    2.0000
omega____ theta____ kappa____ phi______ frames
    -      113.0000  178.0000    0.0000 26

#__ type_ start__ end____ width___ exp.time_
 37 omega  124.00  150.00   1.0000    2.0000
omega____ theta____ kappa____ phi______ frames
    -      113.0000   30.0000   30.0000 26

#__ type_ start__ end____ width___ exp.time_
 38 omega   48.00   74.00   1.0000    2.0000
omega____ theta____ kappa____ phi______ frames
    -      113.0000  -45.0000   60.0000 26

#__ type_ start__ end____ width___ exp.time_
 39 omega   69.00   97.00   1.0000    2.0000
omega____ theta____ kappa____ phi______ frames
    -      113.0000  -95.0000  150.0000 28
;
_diffrn_measurement_device_type 'SuperNova, Dual, Cu at zero, Atlas'
_diffrn_measurement_method '\w scans'
_diffrn_orient_matrix_UB_11 0.1040521000
_diffrn_orient_matrix_UB_12 -0.0643736000
_diffrn_orient_matrix_UB_13 0.0100082000
_diffrn_orient_matrix_UB_21 -0.0880613000
_diffrn_orient_matrix_UB_22 -0.0493266000
_diffrn_orient_matrix_UB_23 0.0244069000
_diffrn_orient_matrix_UB_31 -0.0528926000
_diffrn_orient_matrix_UB_32 -0.0445105000
_diffrn_orient_matrix_UB_33 -0.0415668000
_diffrn_radiation_monochromator mirror
_diffrn_radiation_type CuK\a
_diffrn_radiation_wavelength 1.54184
_diffrn_reflns_av_R_equivalents 0.0448
_diffrn_reflns_av_unetI/netI 0.0341
_diffrn_reflns_Laue_measured_fraction_full 1.000
_diffrn_reflns_Laue_measured_fraction_max 0.999
_diffrn_reflns_limit_h_max 13
_diffrn_reflns_limit_h_min -13
_diffrn_reflns_limit_k_max 20
_diffrn_reflns_limit_k_min -20
_diffrn_reflns_limit_l_max 32
_diffrn_reflns_limit_l_min -39
_diffrn_reflns_number 47015
_diffrn_reflns_point_group_measured_fraction_full 1.000
_diffrn_reflns_point_group_measured_fraction_max 0.999
_diffrn_reflns_theta_full 67.684
_diffrn_reflns_theta_max 72.497
_diffrn_reflns_theta_min 3.006
_diffrn_source 'SuperNova (Cu) X-ray Source'
_exptl_absorpt_coefficient_mu 11.838
_exptl_absorpt_correction_T_max 1.00000
_exptl_absorpt_correction_T_min 0.64978
_exptl_absorpt_correction_type multi-scan
_exptl_absorpt_process_details
;
CrysAlisPro, Agilent Technologies,
Version 1.171.36.32 (release 02-08-2013 CrysAlis171 .NET)
(compiled Aug  2 2013,16:46:58)
Empirical absorption correction using spherical harmonics,
 implemented in SCALE3 ABSPACK scaling algorithm.
;
_exptl_crystal_colour 'translucent colorless'
_exptl_crystal_density_diffrn 1.754
_exptl_crystal_description prism
_exptl_crystal_F_000 2848
_exptl_crystal_size_max 0.21
_exptl_crystal_size_mid 0.18
_exptl_crystal_size_min 0.11
_refine_diff_density_max 1.606
_refine_diff_density_min -1.077
_refine_diff_density_rms 0.121
_refine_ls_extinction_method none
_refine_ls_goodness_of_fit_ref 1.062
_refine_ls_hydrogen_treatment constr
_refine_ls_matrix_type full
_refine_ls_number_parameters 662
_refine_ls_number_reflns 11016
_refine_ls_number_restraints 0
_refine_ls_restrained_S_all 1.062
_refine_ls_R_factor_all 0.0336
_refine_ls_R_factor_gt 0.0272
_refine_ls_shift/su_max 0.000
_refine_ls_shift/su_mean 0.000
_refine_ls_structure_factor_coef Fsqd
_refine_ls_weighting_details 'w=1/[\s^2^(Fo^2^)+(0.0377P)^2^+1.2018P] where P=(Fo^2^+2Fc^2^)/3'
_refine_ls_weighting_scheme calc
_refine_ls_wR_factor_gt 0.0646
_refine_ls_wR_factor_ref 0.0689
_reflns_Friedel_coverage 0.000
_reflns_number_gt 9767
_reflns_number_total 11016
_cod_data_source_file ic5b02722_si_002.cif
_cod_data_source_block Compound_6_anti
_cod_original_cell_volume 5554.64(12)
_cod_database_code 4347098
_shelxl_version_number 2013-4
_shelx_space_group_comment
;
The symmetry employed for this shelxl refinement is uniquely defined
by the following loop, which should always be used as a source of
symmetry information in preference to the above space-group names.
They are only intended as comments.
;
_olex2_refinement_description
;
1. Fixed Uiso
 At 1.2 times of:
  All C(H) groups, All C(H,H) groups
2. Uiso/Uaniso restraints and constraints
Uanis(C62D) = Uanis(C62) = Uanis(C61D) = Uanis(C61) = Uanis(C60) = Uanis(C60D)
= Uanis(C59D) = Uanis(C59)
3. Others
 Sof(H58A)=Sof(C62D)=Sof(H62D)=Sof(C60D)=Sof(H60D)=Sof(C61D)=Sof(H61D)=
 Sof(C59D)=Sof(H59D)=1-FVAR(1)
 Sof(H58)=Sof(C59)=Sof(H59)=Sof(C60)=Sof(H60)=Sof(C61)=Sof(H61)=Sof(C62)=
 Sof(H62)=FVAR(1)
4.a Secondary CH2 refined with riding coordinates:
 C8(H8A,H8B), C15(H15A,H15B), C16(H16A,H16B), C17(H17A,H17B), C25(H25A,H25B),
 C39(H39A,H39B), C46(H46A,H46B), C47(H47A,H47B), C48(H48A,H48B), C56(H56A,H56B)
4.b Aromatic/amide H refined with riding coordinates:
 C3(H3), C4(H4), C5(H5), C0AA(H0AA), C10(H10), C11(H11), C12(H12), C13(H13),
 C14(H14), C20(H20), C21(H21), C22(H22), C23(H23), C27(H27), C28(H28), C29(H29),
  C30(H30), C31(H31), C34(H34), C35(H35), C36(H36), C37(H37), C41(H41),
 C42(H42), C43(H43), C44(H44), C45(H45), C51(H51), C52(H52), C53(H53), C54(H54),
  C58(H58), C58(H58A), C59(H59), C60(H60), C61(H61), C62(H62), C62D(H62D),
 C60D(H60D), C61D(H61D), C59D(H59D)
;

loop_
_space_group_symop_operation_xyz
'x, y, z'
'-x, y+1/2, -z+1/2'
'-x, -y, -z'
'x, -y-1/2, z-1/2'

loop_
_atom_site_label
_atom_site_type_symbol
_atom_site_fract_x
_atom_site_fract_y
_atom_site_fract_z
_atom_site_U_iso_or_equiv
_atom_site_adp_type
_atom_site_occupancy
_atom_site_site_symmetry_order
_atom_site_calc_flag
_atom_site_refinement_flags_posn
_atom_site_refinement_flags_occupancy
_atom_site_disorder_assembly
_atom_site_disorder_group
Au1 Au 0.90751(2) 0.20271(2) 0.33118(2) 0.01590(5) Uani 1 1 d . . . .
Au2 Au 0.74800(2) 0.38759(2) 0.40203(2) 0.01712(5) Uani 1 1 d . . . .
N1 N 0.9325(3) 0.35737(19) 0.28174(9) 0.0165(6) Uani 1 1 d . . . .
N2 N 1.0884(3) 0.34105(18) 0.33363(9) 0.0154(6) Uani 1 1 d . . . .
N3 N 0.8522(3) 0.3987(2) 0.49579(10) 0.0219(6) Uani 1 1 d . . . .
N4 N 1.0051(3) 0.3992(2) 0.45800(10) 0.0184(6) Uani 1 1 d . . . .
N5 N 0.5994(3) 0.42119(19) 0.31420(9) 0.0178(6) Uani 1 1 d . . . .
N6 N 0.5250(3) 0.31710(19) 0.34350(10) 0.0176(6) Uani 1 1 d . . . .
N7 N 0.8986(3) 0.03137(19) 0.36360(10) 0.0184(6) Uani 1 1 d . . . .
N8 N 0.7111(3) 0.08404(18) 0.35050(9) 0.0162(6) Uani 1 1 d . . . .
C1 C 0.9808(3) 0.3073(2) 0.31355(11) 0.0162(6) Uani 1 1 d . . . .
C2 C 1.0114(3) 0.4240(2) 0.28082(11) 0.0178(7) Uani 1 1 d . . . .
C3 C 1.0031(4) 0.4904(2) 0.25376(12) 0.0241(8) Uani 1 1 d . . . .
H3 H 0.9362 0.4970 0.2315 0.029 Uiso 1 1 calc R . . .
C4 C 1.1001(4) 0.5458(2) 0.26196(13) 0.0281(9) Uani 1 1 d . . . .
H4 H 1.0990 0.5908 0.2445 0.034 Uiso 1 1 calc R . . .
C5 C 1.2006(4) 0.5363(3) 0.29596(13) 0.0286(9) Uani 1 1 d . . . .
H5 H 1.2641 0.5750 0.3004 0.034 Uiso 1 1 calc R . . .
C6 C 1.2073(4) 0.4704(2) 0.32307(12) 0.0220(7) Uani 1 1 d . . . .
H6 H 1.2728 0.4642 0.3458 0.026 Uiso 1 1 calc R . . .
C7 C 1.1107(3) 0.4141(2) 0.31435(11) 0.0157(6) Uani 1 1 d . . . .
C8 C 0.8173(3) 0.3437(3) 0.25112(12) 0.0222(7) Uani 1 1 d . . . .
H8A H 0.7676 0.3927 0.2481 0.027 Uiso 1 1 calc R . . .
H8B H 0.7667 0.3026 0.2623 0.027 Uiso 1 1 calc R . . .
C9 C 0.8448(3) 0.3179(2) 0.20752(12) 0.0196(7) Uani 1 1 d . . . .
C10 C 0.9235(4) 0.2530(3) 0.20301(13) 0.0293(9) Uani 1 1 d . . . .
H10 H 0.9639 0.2264 0.2271 0.035 Uiso 1 1 calc R . . .
C11 C 0.9422(5) 0.2278(3) 0.16251(15) 0.0386(11) Uani 1 1 d . . . .
H11 H 0.9952 0.1845 0.1596 0.046 Uiso 1 1 calc R . . .
C12 C 0.8818(5) 0.2673(3) 0.12651(13) 0.0346(10) Uani 1 1 d . . . .
H12 H 0.8939 0.2500 0.0995 0.042 Uiso 1 1 calc R . . .
C13 C 0.8043(4) 0.3317(3) 0.13064(12) 0.0299(9) Uani 1 1 d . . . .
H13 H 0.7646 0.3583 0.1064 0.036 Uiso 1 1 calc R . . .
C14 C 0.7851(4) 0.3575(2) 0.17121(13) 0.0244(8) Uani 1 1 d . . . .
H14 H 0.7325 0.4011 0.1739 0.029 Uiso 1 1 calc R . . .
C15 C 1.1693(3) 0.3058(2) 0.37092(11) 0.0165(7) Uani 1 1 d . . . .
H15A H 1.2499 0.3340 0.3757 0.020 Uiso 1 1 calc R . . .
H15B H 1.1862 0.2501 0.3650 0.020 Uiso 1 1 calc R . . .
C16 C 1.1078(3) 0.3106(2) 0.41131(11) 0.0188(7) Uani 1 1 d . . . .
H16A H 1.0320 0.2775 0.4078 0.023 Uiso 1 1 calc R . . .
H16B H 1.1661 0.2894 0.4352 0.023 Uiso 1 1 calc R . . .
C17 C 1.0728(3) 0.3962(2) 0.42104(11) 0.0189(7) Uani 1 1 d . . . .
H17A H 1.1493 0.4284 0.4268 0.023 Uiso 1 1 calc R . . .
H17B H 1.0196 0.4188 0.3963 0.023 Uiso 1 1 calc R . . .
C18 C 0.8780(4) 0.3975(2) 0.45551(11) 0.0184(7) Uani 1 1 d . . . .
C19 C 0.9658(4) 0.3989(2) 0.52484(12) 0.0216(7) Uani 1 1 d . . . .
C20 C 0.9895(4) 0.3994(2) 0.56932(12) 0.0252(8) Uani 1 1 d . . . .
H20 H 0.9243 0.4002 0.5858 0.030 Uiso 1 1 calc R . . .
C21 C 1.1173(5) 0.3986(3) 0.58764(13) 0.0313(9) Uani 1 1 d . . . .
H21 H 1.1379 0.3985 0.6173 0.038 Uiso 1 1 calc R . . .
C22 C 1.2158(4) 0.3980(3) 0.56265(14) 0.0299(9) Uani 1 1 d . . . .
H22 H 1.2995 0.3966 0.5762 0.036 Uiso 1 1 calc R . . .
C23 C 1.1910(4) 0.3994(3) 0.51843(13) 0.0252(8) Uani 1 1 d . . . .
H23 H 1.2558 0.4004 0.5018 0.030 Uiso 1 1 calc R . . .
C24 C 1.0629(4) 0.3993(2) 0.50017(11) 0.0195(7) Uani 1 1 d . . . .
C25 C 0.7245(4) 0.3931(3) 0.50668(13) 0.0301(9) Uani 1 1 d . . . .
H25A H 0.6655 0.4185 0.4843 0.036 Uiso 1 1 calc R . . .
H25B H 0.7214 0.4225 0.5330 0.036 Uiso 1 1 calc R . . .
C26 C 0.6826(4) 0.3088(3) 0.51225(12) 0.0315(10) Uani 1 1 d . . . .
C27 C 0.7559(5) 0.2424(3) 0.50715(13) 0.0365(11) Uani 1 1 d . . . .
H27 H 0.8371 0.2493 0.5004 0.044 Uiso 1 1 calc R . . .
C28 C 0.7104(6) 0.1652(4) 0.51201(16) 0.0486(14) Uani 1 1 d . . . .
H28 H 0.7597 0.1206 0.5080 0.058 Uiso 1 1 calc R . . .
C29 C 0.5887(6) 0.1558(4) 0.52309(17) 0.060(2) Uani 1 1 d . . . .
H29 H 0.5578 0.1047 0.5273 0.072 Uiso 1 1 calc R . . .
C30 C 0.5144(6) 0.2226(5) 0.5279(2) 0.070(2) Uani 1 1 d . . . .
H30 H 0.4330 0.2161 0.5345 0.084 Uiso 1 1 calc R . . .
C31 C 0.5607(5) 0.2974(5) 0.52280(17) 0.0530(16) Uani 1 1 d . . . .
H31 H 0.5106 0.3419 0.5264 0.064 Uiso 1 1 calc R . . .
C32 C 0.6150(3) 0.3742(2) 0.34909(11) 0.0169(7) Uani 1 1 d . . . .
C33 C 0.4939(3) 0.3955(2) 0.28587(12) 0.0184(7) Uani 1 1 d . . . .
C34 C 0.4365(4) 0.4262(2) 0.24671(12) 0.0239(8) Uani 1 1 d . . . .
H34 H 0.4684 0.4710 0.2343 0.029 Uiso 1 1 calc R . . .
C35 C 0.3289(4) 0.3861(3) 0.22737(13) 0.0276(9) Uani 1 1 d . . . .
H35 H 0.2864 0.4050 0.2014 0.033 Uiso 1 1 calc R . . .
C36 C 0.2823(4) 0.3175(3) 0.24597(13) 0.0249(8) Uani 1 1 d . . . .
H36 H 0.2102 0.2922 0.2318 0.030 Uiso 1 1 calc R . . .
C37 C 0.3404(4) 0.2868(2) 0.28455(12) 0.0212(7) Uani 1 1 d . . . .
H37 H 0.3105 0.2411 0.2966 0.025 Uiso 1 1 calc R . . .
C38 C 0.4464(4) 0.3284(2) 0.30430(11) 0.0183(7) Uani 1 1 d . . . .
C39 C 0.6649(4) 0.4974(2) 0.30961(12) 0.0204(7) Uani 1 1 d . . . .
H39A H 0.6819 0.5025 0.2805 0.024 Uiso 1 1 calc R . . .
H39B H 0.7455 0.4975 0.3285 0.024 Uiso 1 1 calc R . . .
C40 C 0.5861(3) 0.5682(2) 0.32021(12) 0.0199(7) Uani 1 1 d . . . .
C41 C 0.5224(4) 0.5659(2) 0.35540(12) 0.0224(7) Uani 1 1 d . . . .
H41 H 0.5272 0.5201 0.3724 0.027 Uiso 1 1 calc R . . .
C42 C 0.4521(4) 0.6311(3) 0.36529(14) 0.0271(8) Uani 1 1 d . . . .
H42 H 0.4106 0.6292 0.3891 0.033 Uiso 1 1 calc R . . .
C43 C 0.4433(4) 0.6993(3) 0.33978(16) 0.0333(10) Uani 1 1 d . . . .
H43 H 0.3961 0.7431 0.3465 0.040 Uiso 1 1 calc R . . .
C44 C 0.5049(5) 0.7021(3) 0.30430(18) 0.0390(11) Uani 1 1 d . . . .
H44 H 0.4983 0.7475 0.2870 0.047 Uiso 1 1 calc R . . .
C45 C 0.5773(5) 0.6361(3) 0.29454(16) 0.0327(9) Uani 1 1 d . . . .
H45 H 0.6193 0.6380 0.2709 0.039 Uiso 1 1 calc R . . .
C46 C 0.5025(4) 0.2575(2) 0.37582(11) 0.0204(7) Uani 1 1 d . . . .
H46A H 0.4208 0.2322 0.3669 0.024 Uiso 1 1 calc R . . .
H46B H 0.4989 0.2848 0.4027 0.024 Uiso 1 1 calc R . . .
C47 C 0.6039(3) 0.1930(2) 0.38286(11) 0.0188(7) Uani 1 1 d . . . .
H47A H 0.5853 0.1566 0.4050 0.023 Uiso 1 1 calc R . . .
H47B H 0.6854 0.2179 0.3926 0.023 Uiso 1 1 calc R . . .
C48 C 0.6118(3) 0.1455(2) 0.34211(11) 0.0171(7) Uani 1 1 d . . . .
H48A H 0.5307 0.1202 0.3323 0.020 Uiso 1 1 calc R . . .
H48B H 0.6310 0.1816 0.3199 0.020 Uiso 1 1 calc R . . .
C49 C 0.8347(3) 0.0983(2) 0.34948(11) 0.0172(7) Uani 1 1 d . . . .
C50 C 0.8154(4) -0.0271(2) 0.37365(11) 0.0195(7) Uani 1 1 d . . . .
C51 C 0.8338(4) -0.1067(2) 0.38754(12) 0.0249(8) Uani 1 1 d . . . .
H51 H 0.9141 -0.1296 0.3933 0.030 Uiso 1 1 calc R . . .
C52 C 0.7253(4) -0.1494(2) 0.39213(13) 0.0286(9) Uani 1 1 d . . . .
H52 H 0.7332 -0.2029 0.4007 0.034 Uiso 1 1 calc R . . .
C53 C 0.6042(4) -0.1151(2) 0.38440(13) 0.0255(8) Uani 1 1 d . . . .
H53 H 0.5343 -0.1459 0.3886 0.031 Uiso 1 1 calc R . . .
C54 C 0.5860(4) -0.0360(2) 0.37056(12) 0.0213(7) Uani 1 1 d . . . .
H54 H 0.5056 -0.0131 0.3650 0.026 Uiso 1 1 calc R . . .
C55 C 0.6944(3) 0.0070(2) 0.36548(11) 0.0181(7) Uani 1 1 d . . . .
C56 C 1.0369(4) 0.0245(2) 0.36930(12) 0.0229(8) Uani 1 1 d . . . .
H56A H 1.0689 0.0583 0.3484 0.028 Uiso 1 1 calc R . . .
H56B H 1.0593 -0.0305 0.3638 0.028 Uiso 1 1 calc R . . .
C57 C 1.1013(4) 0.0481(3) 0.41345(13) 0.0284(9) Uani 1 1 d . . . .
C58 C 1.0353(5) 0.0646(4) 0.44688(15) 0.0453(13) Uani 1 1 d . . . .
H58 H 0.9471 0.0662 0.4428 0.054 Uiso 0.718(13) 1 calc R P A 1
H58A H 0.9518 0.0466 0.4437 0.054 Uiso 0.282(13) 1 calc R P A 2
C59 C 1.1071(8) 0.0788(7) 0.4875(3) 0.0483(15) Uani 0.718(13) 1 d . P A 1
H59 H 1.0649 0.0885 0.5107 0.058 Uiso 0.718(13) 1 calc R P A 1
C60 C 1.2362(8) 0.0785(7) 0.4938(2) 0.0483(15) Uani 0.718(13) 1 d . P A 1
H60 H 1.2812 0.0899 0.5207 0.058 Uiso 0.718(13) 1 calc R P A 1
C61 C 1.3000(8) 0.0612(7) 0.4601(2) 0.0483(15) Uani 0.718(13) 1 d . P A 1
H61 H 1.3882 0.0610 0.4642 0.058 Uiso 0.718(13) 1 calc R P A 1
C62 C 1.2339(10) 0.0444(7) 0.4203(3) 0.0483(15) Uani 0.718(13) 1 d . P A 1
H62 H 1.2773 0.0304 0.3980 0.058 Uiso 0.718(13) 1 calc R P A 1
Br1 Br 0.29073(4) 0.07138(3) 0.30703(2) 0.02950(9) Uani 1 1 d . . . .
Br2 Br 0.41584(4) 0.43577(3) 0.43447(2) 0.02406(9) Uani 1 1 d . . . .
C62D C 1.227(3) 0.0725(17) 0.4184(9) 0.0483(15) Uani 0.282(13) 1 d . P A 2
H62D H 1.2740 0.0664 0.3963 0.058 Uiso 0.282(13) 1 calc R P A 2
C60D C 1.208(2) 0.1208(19) 0.4912(6) 0.0483(15) Uani 0.282(13) 1 d . P A 2
H60D H 1.2467 0.1407 0.5174 0.058 Uiso 0.282(13) 1 calc R P A 2
C61D C 1.282(2) 0.1070(19) 0.4579(6) 0.0483(15) Uani 0.282(13) 1 d . P A 2
H61D H 1.3672 0.1207 0.4621 0.058 Uiso 0.282(13) 1 calc R P A 2
C59D C 1.079(2) 0.1046(18) 0.4843(8) 0.0483(15) Uani 0.282(13) 1 d . P A 2
H59D H 1.0259 0.1197 0.5036 0.058 Uiso 0.282(13) 1 calc R P A 2

loop_
_atom_site_aniso_label
_atom_site_aniso_U_11
_atom_site_aniso_U_22
_atom_site_aniso_U_33
_atom_site_aniso_U_23
_atom_site_aniso_U_13
_atom_site_aniso_U_12
Au1 0.01468(7) 0.01625(8) 0.01686(7) -0.00232(5) 0.00265(5) -0.00208(5)
Au2 0.01524(7) 0.02064(8) 0.01462(7) -0.00206(5) -0.00056(5) 0.00262(5)
N1 0.0145(13) 0.0191(15) 0.0157(13) -0.0017(11) 0.0009(11) -0.0012(11)
N2 0.0159(13) 0.0160(14) 0.0137(13) -0.0007(11) 0.0008(10) -0.0015(11)
N3 0.0231(16) 0.0260(17) 0.0161(14) -0.0025(12) 0.0013(12) -0.0001(13)
N4 0.0154(14) 0.0248(16) 0.0145(14) -0.0002(11) 0.0005(11) -0.0024(12)
N5 0.0187(14) 0.0178(15) 0.0165(14) -0.0023(11) 0.0012(11) 0.0007(12)
N6 0.0162(14) 0.0174(15) 0.0182(14) -0.0011(11) -0.0006(11) 0.0050(11)
N7 0.0160(14) 0.0182(15) 0.0205(14) -0.0041(12) 0.0008(11) 0.0011(12)
N8 0.0130(13) 0.0137(14) 0.0218(14) -0.0015(11) 0.0021(11) 0.0004(11)
C1 0.0188(16) 0.0172(16) 0.0127(15) -0.0027(12) 0.0025(12) 0.0028(13)
C2 0.0180(16) 0.0164(17) 0.0181(16) -0.0036(13) -0.0002(13) -0.0008(13)
C3 0.0280(19) 0.0224(19) 0.0201(17) 0.0034(15) -0.0025(14) 0.0023(16)
C4 0.038(2) 0.0182(19) 0.0256(19) 0.0082(15) -0.0014(17) -0.0016(16)
C5 0.034(2) 0.024(2) 0.027(2) 0.0013(16) -0.0005(16) -0.0072(17)
C6 0.0223(18) 0.0197(18) 0.0230(18) 0.0005(15) -0.0001(14) -0.0028(15)
C7 0.0164(16) 0.0148(16) 0.0158(15) -0.0012(13) 0.0018(12) 0.0011(13)
C8 0.0144(16) 0.029(2) 0.0219(18) -0.0043(15) -0.0010(13) -0.0017(15)
C9 0.0188(17) 0.0190(17) 0.0201(17) -0.0018(14) 0.0001(13) -0.0077(14)
C10 0.035(2) 0.030(2) 0.0219(19) -0.0036(16) 0.0016(16) 0.0033(18)
C11 0.051(3) 0.034(2) 0.033(2) -0.0100(19) 0.010(2) 0.006(2)
C12 0.047(3) 0.037(2) 0.0209(19) -0.0083(17) 0.0104(18) -0.013(2)
C13 0.039(2) 0.032(2) 0.0167(18) 0.0024(16) -0.0031(16) -0.0164(19)
C14 0.0261(19) 0.0209(19) 0.0250(19) 0.0000(15) -0.0001(15) -0.0072(15)
C15 0.0145(15) 0.0153(16) 0.0188(16) 0.0008(13) -0.0008(12) 0.0002(13)
C16 0.0193(16) 0.0208(18) 0.0160(16) 0.0023(13) 0.0018(13) 0.0009(14)
C17 0.0198(17) 0.0228(18) 0.0139(16) 0.0006(13) 0.0023(13) -0.0009(14)
C18 0.0217(17) 0.0201(17) 0.0127(15) -0.0007(13) 0.0006(13) -0.0006(14)
C19 0.0256(19) 0.0194(18) 0.0188(17) 0.0005(14) 0.0004(14) -0.0030(14)
C20 0.036(2) 0.0208(19) 0.0187(18) -0.0005(14) 0.0045(15) -0.0051(16)
C21 0.045(3) 0.030(2) 0.0153(18) 0.0022(15) -0.0072(16) -0.0086(19)
C22 0.029(2) 0.031(2) 0.026(2) 0.0043(16) -0.0098(16) -0.0088(17)
C23 0.0251(19) 0.027(2) 0.0217(19) 0.0026(15) -0.0039(15) -0.0052(15)
C24 0.0227(18) 0.0194(17) 0.0149(16) 0.0010(13) -0.0015(13) -0.0036(14)
C25 0.024(2) 0.046(3) 0.0217(19) -0.0046(17) 0.0050(15) -0.0014(18)
C26 0.026(2) 0.055(3) 0.0133(17) 0.0024(17) 0.0021(14) -0.0090(19)
C27 0.043(3) 0.044(3) 0.0214(19) 0.0004(18) 0.0023(17) -0.019(2)
C28 0.067(4) 0.045(3) 0.028(2) 0.005(2) -0.010(2) -0.022(3)
C29 0.057(4) 0.076(4) 0.039(3) 0.028(3) -0.020(2) -0.044(4)
C30 0.032(3) 0.112(6) 0.062(4) 0.047(4) -0.005(3) -0.025(4)
C31 0.028(2) 0.095(5) 0.036(3) 0.019(3) 0.0056(19) -0.010(3)
C32 0.0168(16) 0.0176(17) 0.0157(16) -0.0027(13) 0.0006(12) 0.0058(13)
C33 0.0179(16) 0.0162(17) 0.0201(17) -0.0041(13) 0.0001(13) 0.0034(13)
C34 0.030(2) 0.0198(18) 0.0202(18) 0.0008(14) -0.0005(15) 0.0012(16)
C35 0.031(2) 0.030(2) 0.0188(18) -0.0016(15) -0.0054(15) 0.0035(17)
C36 0.0195(17) 0.030(2) 0.0239(19) -0.0083(16) -0.0009(14) -0.0011(15)
C37 0.0234(18) 0.0190(18) 0.0214(17) -0.0041(14) 0.0040(14) -0.0001(15)
C38 0.0221(17) 0.0156(17) 0.0165(16) -0.0021(13) 0.0009(13) 0.0072(14)
C39 0.0205(17) 0.0162(17) 0.0242(18) -0.0010(14) 0.0025(14) 0.0043(14)
C40 0.0164(16) 0.0165(17) 0.0260(18) -0.0055(14) 0.0007(13) -0.0018(14)
C41 0.0181(17) 0.0244(19) 0.0228(18) -0.0045(15) -0.0023(13) -0.0015(15)
C42 0.0171(17) 0.030(2) 0.034(2) -0.0116(17) 0.0031(15) 0.0007(15)
C43 0.025(2) 0.020(2) 0.055(3) -0.0095(19) 0.0084(19) 0.0023(16)
C44 0.036(2) 0.020(2) 0.063(3) 0.009(2) 0.015(2) 0.0049(18)
C45 0.038(2) 0.0170(19) 0.045(3) 0.0033(17) 0.0136(19) 0.0032(17)
C46 0.0216(17) 0.0196(17) 0.0202(17) 0.0005(14) 0.0041(13) 0.0053(14)
C47 0.0177(16) 0.0184(17) 0.0198(17) -0.0006(13) 0.0016(13) 0.0035(14)
C48 0.0146(15) 0.0154(16) 0.0201(16) -0.0016(13) -0.0010(12) 0.0037(13)
C49 0.0172(16) 0.0185(17) 0.0155(15) -0.0041(13) 0.0015(12) 0.0027(13)
C50 0.0207(17) 0.0197(18) 0.0172(16) -0.0020(14) 0.0005(13) 0.0001(14)
C51 0.029(2) 0.024(2) 0.0204(18) 0.0005(15) -0.0012(15) 0.0056(16)
C52 0.042(2) 0.0150(18) 0.028(2) 0.0016(15) 0.0012(17) -0.0003(17)
C53 0.032(2) 0.0211(19) 0.0241(19) 0.0018(15) 0.0048(15) -0.0081(16)
C54 0.0205(17) 0.0209(19) 0.0223(17) 0.0010(14) 0.0031(13) -0.0036(14)
C55 0.0198(17) 0.0148(17) 0.0190(16) -0.0021(13) 0.0006(13) -0.0015(13)
C56 0.0170(17) 0.0246(19) 0.0261(19) -0.0038(15) -0.0002(14) 0.0015(15)
C57 0.0220(19) 0.038(2) 0.0232(19) 0.0017(17) -0.0025(15) -0.0041(17)
C58 0.036(2) 0.075(4) 0.024(2) -0.008(2) 0.0026(18) -0.020(3)
C59 0.0314(19) 0.080(5) 0.0305(15) -0.006(3) -0.0043(13) -0.009(3)
C60 0.0314(19) 0.080(5) 0.0305(15) -0.006(3) -0.0043(13) -0.009(3)
C61 0.0314(19) 0.080(5) 0.0305(15) -0.006(3) -0.0043(13) -0.009(3)
C62 0.0314(19) 0.080(5) 0.0305(15) -0.006(3) -0.0043(13) -0.009(3)
Br1 0.02266(19) 0.0321(2) 0.0324(2) 0.00056(17) 0.00009(15) -0.00865(16)
Br2 0.01918(17) 0.0309(2) 0.02173(18) -0.00439(15) 0.00190(13) 0.00134(15)
C62D 0.0314(19) 0.080(5) 0.0305(15) -0.006(3) -0.0043(13) -0.009(3)
C60D 0.0314(19) 0.080(5) 0.0305(15) -0.006(3) -0.0043(13) -0.009(3)
C61D 0.0314(19) 0.080(5) 0.0305(15) -0.006(3) -0.0043(13) -0.009(3)
C59D 0.0314(19) 0.080(5) 0.0305(15) -0.006(3) -0.0043(13) -0.009(3)

loop_
_atom_type_symbol
_atom_type_description
_atom_type_scat_dispersion_real
_atom_type_scat_dispersion_imag
_atom_type_scat_source
C C 0.0181 0.0091 'International Tables Vol C Tables 4.2.6.8 and 6.1.1.4'
H H 0.0000 0.0000 'International Tables Vol C Tables 4.2.6.8 and 6.1.1.4'
N N 0.0311 0.0180 'International Tables Vol C Tables 4.2.6.8 and 6.1.1.4'
Br Br -0.6763 1.2805 'International Tables Vol C Tables 4.2.6.8 and 6.1.1.4'
Au Au -4.4197 7.2980 'International Tables Vol C Tables 4.2.6.8 and 6.1.1.4'

loop_
_geom_angle_atom_site_label_1
_geom_angle_atom_site_label_2
_geom_angle_atom_site_label_3
_geom_angle
C1 Au1 C49 179.40(14)
C18 Au2 C32 178.09(15)
C1 N1 C2 110.2(3)
C1 N1 C8 125.8(3)
C2 N1 C8 123.9(3)
C1 N2 C7 110.3(3)
C1 N2 C15 124.4(3)
C7 N2 C15 125.3(3)
C18 N3 C19 109.9(3)
C18 N3 C25 123.8(3)
C19 N3 C25 126.1(3)
C18 N4 C17 124.5(3)
C18 N4 C24 110.7(3)
C24 N4 C17 124.7(3)
C32 N5 C33 109.7(3)
C32 N5 C39 125.7(3)
C33 N5 C39 123.5(3)
C32 N6 C38 109.9(3)
C32 N6 C46 125.1(3)
C38 N6 C46 124.6(3)
C49 N7 C50 110.4(3)
C49 N7 C56 123.7(3)
C50 N7 C56 125.8(3)
C49 N8 C48 123.7(3)
C49 N8 C55 110.4(3)
C55 N8 C48 125.4(3)
N1 C1 Au1 128.3(3)
N2 C1 Au1 124.5(3)
N2 C1 N1 107.2(3)
C3 C2 N1 131.4(3)
C7 C2 N1 106.4(3)
C7 C2 C3 122.2(3)
C2 C3 H3 122.0
C4 C3 C2 116.0(3)
C4 C3 H3 122.0
C3 C4 H4 119.0
C3 C4 C5 122.0(4)
C5 C4 H4 119.0
C4 C5 H5 119.2
C6 C5 C4 121.5(4)
C6 C5 H5 119.2
C5 C6 H6 121.8
C7 C6 C5 116.4(4)
C7 C6 H6 121.8
C2 C7 N2 106.0(3)
C6 C7 N2 132.1(3)
C6 C7 C2 121.9(3)
N1 C8 H8A 109.0
N1 C8 H8B 109.0
N1 C8 C9 112.8(3)
H8A C8 H8B 107.8
C9 C8 H8A 109.0
C9 C8 H8B 109.0
C10 C9 C8 121.1(3)
C10 C9 C14 119.4(4)
C14 C9 C8 119.3(4)
C9 C10 H10 119.9
C9 C10 C11 120.2(4)
C11 C10 H10 119.9
C10 C11 H11 120.0
C12 C11 C10 120.0(5)
C12 C11 H11 120.0
C11 C12 H12 119.9
C13 C12 C11 120.2(4)
C13 C12 H12 119.9
C12 C13 H13 119.9
C12 C13 C14 120.1(4)
C14 C13 H13 119.9
C9 C14 C13 120.0(4)
C9 C14 H14 120.0
C13 C14 H14 120.0
N2 C15 H15A 109.2
N2 C15 H15B 109.2
N2 C15 C16 112.1(3)
H15A C15 H15B 107.9
C16 C15 H15A 109.2
C16 C15 H15B 109.2
C15 C16 H16A 109.3
C15 C16 H16B 109.3
H16A C16 H16B 107.9
C17 C16 C15 111.7(3)
C17 C16 H16A 109.3
C17 C16 H16B 109.3
N4 C17 C16 111.1(3)
N4 C17 H17A 109.4
N4 C17 H17B 109.4
C16 C17 H17A 109.4
C16 C17 H17B 109.4
H17A C17 H17B 108.0
N3 C18 Au2 125.6(3)
N3 C18 N4 107.0(3)
N4 C18 Au2 127.3(3)
C20 C19 N3 131.9(4)
C24 C19 N3 105.9(3)
C24 C19 C20 122.2(4)
C19 C20 H20 122.1
C19 C20 C21 115.8(4)
C21 C20 H20 122.1
C20 C21 H21 119.0
C20 C21 C22 122.0(4)
C22 C21 H21 119.0
C21 C22 H22 119.2
C23 C22 C21 121.6(4)
C23 C22 H22 119.2
C22 C23 H23 121.9
C22 C23 C24 116.2(4)
C24 C23 H23 121.9
N4 C24 C19 106.4(3)
N4 C24 C23 131.5(4)
C19 C24 C23 122.1(4)
N3 C25 H25A 108.9
N3 C25 H25B 108.9
N3 C25 C26 113.3(4)
H25A C25 H25B 107.7
C26 C25 H25A 108.9
C26 C25 H25B 108.9
C27 C26 C25 123.8(4)
C27 C26 C31 118.8(5)
C31 C26 C25 117.4(5)
C26 C27 H27 119.5
C26 C27 C28 121.0(5)
C28 C27 H27 119.5
C27 C28 H28 120.6
C27 C28 C29 118.8(6)
C29 C28 H28 120.6
C28 C29 H29 119.9
C30 C29 C28 120.2(6)
C30 C29 H29 119.9
C29 C30 H30 120.0
C31 C30 C29 119.9(6)
C31 C30 H30 120.0
C26 C31 H31 119.4
C30 C31 C26 121.2(7)
C30 C31 H31 119.4
N5 C32 Au2 126.7(3)
N5 C32 N6 107.9(3)
N6 C32 Au2 125.4(3)
C34 C33 N5 131.4(4)
C38 C33 N5 106.6(3)
C38 C33 C34 122.0(4)
C33 C34 H34 122.0
C35 C34 C33 116.0(4)
C35 C34 H34 122.0
C34 C35 H35 119.1
C34 C35 C36 121.8(4)
C36 C35 H35 119.1
C35 C36 H36 119.0
C37 C36 C35 122.0(4)
C37 C36 H36 119.0
C36 C37 H37 122.0
C36 C37 C38 116.0(4)
C38 C37 H37 122.0
C33 C38 N6 105.8(3)
C37 C38 N6 131.9(4)
C37 C38 C33 122.3(3)
N5 C39 H39A 109.4
N5 C39 H39B 109.4
N5 C39 C40 111.3(3)
H39A C39 H39B 108.0
C40 C39 H39A 109.4
C40 C39 H39B 109.4
C41 C40 C39 120.7(4)
C45 C40 C39 119.7(4)
C45 C40 C41 119.6(4)
C40 C41 H41 119.7
C42 C41 C40 120.5(4)
C42 C41 H41 119.7
C41 C42 H42 119.9
C41 C42 C43 120.1(4)
C43 C42 H42 119.9
C42 C43 H43 120.0
C44 C43 C42 120.0(4)
C44 C43 H43 120.0
C43 C44 H44 120.1
C43 C44 C45 119.8(4)
C45 C44 H44 120.1
C40 C45 C44 120.0(4)
C40 C45 H45 120.0
C44 C45 H45 120.0
N6 C46 H46A 109.0
N6 C46 H46B 109.0
N6 C46 C47 113.1(3)
H46A C46 H46B 107.8
C47 C46 H46A 109.0
C47 C46 H46B 109.0
C46 C47 H47A 109.2
C46 C47 H47B 109.2
C46 C47 C48 111.8(3)
H47A C47 H47B 107.9
C48 C47 H47A 109.2
C48 C47 H47B 109.2
N8 C48 C47 109.8(3)
N8 C48 H48A 109.7
N8 C48 H48B 109.7
C47 C48 H48A 109.7
C47 C48 H48B 109.7
H48A C48 H48B 108.2
N7 C49 Au1 127.5(3)
N8 C49 Au1 125.4(3)
N8 C49 N7 107.1(3)
N7 C50 C51 132.3(4)
N7 C50 C55 106.1(3)
C55 C50 C51 121.5(4)
C50 C51 H51 121.9
C52 C51 C50 116.1(4)
C52 C51 H51 121.9
C51 C52 H52 118.8
C51 C52 C53 122.4(4)
C53 C52 H52 118.8
C52 C53 H53 119.3
C54 C53 C52 121.5(4)
C54 C53 H53 119.3
C53 C54 H54 121.8
C55 C54 C53 116.4(4)
C55 C54 H54 121.8
N8 C55 C50 106.0(3)
C54 C55 N8 131.9(3)
C54 C55 C50 122.1(4)
N7 C56 H56A 108.8
N7 C56 H56B 108.8
N7 C56 C57 113.7(3)
H56A C56 H56B 107.7
C57 C56 H56A 108.8
C57 C56 H56B 108.8
C58 C57 C56 123.1(4)
C58 C57 C62 120.6(6)
C62 C57 C56 116.0(6)
C62D C57 C56 118.5(13)
C62D C57 C58 116.7(13)
C57 C58 H58 121.3
C57 C58 H58A 116.3
C57 C58 C59 117.5(6)
C59 C58 H58 121.3
C59D C58 C57 127.4(12)
C59D C58 H58A 116.3
C58 C59 H59 119.0
C60 C59 C58 121.9(8)
C60 C59 H59 119.0
C59 C60 H60 120.2
C59 C60 C61 119.5(7)
C61 C60 H60 120.2
C60 C61 H61 119.8
C62 C61 C60 120.5(8)
C62 C61 H61 119.8
C57 C62 H62 120.1
C61 C62 C57 119.9(9)
C61 C62 H62 120.1
C57 C62D H62D 120.6
C57 C62D C61D 119(2)
C61D C62D H62D 120.6
C61D C60D H60D 120.2
C59D C60D H60D 120.2
C59D C60D C61D 119.7(18)
C62D C61D C60D 121.1(19)
C62D C61D H61D 119.4
C60D C61D H61D 119.4
C58 C59D C60D 115(2)
C58 C59D H59D 122.3
C60D C59D H59D 122.3

loop_
_geom_bond_atom_site_label_1
_geom_bond_atom_site_label_2
_geom_bond_distance
Au1 C1 2.021(4)
Au1 C49 2.024(4)
Au2 C18 2.026(4)
Au2 C32 2.036(3)
N1 C1 1.348(5)
N1 C2 1.395(5)
N1 C8 1.463(4)
N2 C1 1.347(5)
N2 C7 1.398(5)
N2 C15 1.474(4)
N3 C18 1.344(5)
N3 C19 1.405(5)
N3 C25 1.458(5)
N4 C17 1.465(4)
N4 C18 1.346(5)
N4 C24 1.383(5)
N5 C32 1.343(5)
N5 C33 1.395(5)
N5 C39 1.466(5)
N6 C32 1.344(5)
N6 C38 1.401(5)
N6 C46 1.471(5)
N7 C49 1.348(5)
N7 C50 1.386(5)
N7 C56 1.462(5)
N8 C48 1.468(4)
N8 C49 1.344(5)
N8 C55 1.389(5)
C2 C3 1.393(5)
C2 C7 1.390(5)
C3 H3 0.9300
C3 C4 1.381(6)
C4 H4 0.9300
C4 C5 1.408(6)
C5 H5 0.9300
C5 C6 1.389(6)
C6 H6 0.9300
C6 C7 1.388(5)
C8 H8A 0.9700
C8 H8B 0.9700
C8 C9 1.516(5)
C9 C10 1.389(6)
C9 C14 1.392(5)
C10 H10 0.9300
C10 C11 1.392(6)
C11 H11 0.9300
C11 C12 1.387(7)
C12 H12 0.9300
C12 C13 1.373(7)
C13 H13 0.9300
C13 C14 1.398(6)
C14 H14 0.9300
C15 H15A 0.9700
C15 H15B 0.9700
C15 C16 1.524(5)
C16 H16A 0.9700
C16 H16B 0.9700
C16 C17 1.517(5)
C17 H17A 0.9700
C17 H17B 0.9700
C19 C20 1.392(5)
C19 C24 1.388(6)
C20 H20 0.9300
C20 C21 1.398(6)
C21 H21 0.9300
C21 C22 1.407(7)
C22 H22 0.9300
C22 C23 1.385(6)
C23 H23 0.9300
C23 C24 1.400(5)
C25 H25A 0.9700
C25 H25B 0.9700
C25 C26 1.491(7)
C26 C27 1.378(8)
C26 C31 1.403(7)
C27 H27 0.9300
C27 C28 1.391(7)
C28 H28 0.9300
C28 C29 1.403(9)
C29 H29 0.9300
C29 C30 1.386(12)
C30 H30 0.9300
C30 C31 1.359(10)
C31 H31 0.9300
C33 C34 1.394(5)
C33 C38 1.391(5)
C34 H34 0.9300
C34 C35 1.387(6)
C35 H35 0.9300
C35 C36 1.409(6)
C36 H36 0.9300
C36 C37 1.381(6)
C37 H37 0.9300
C37 C38 1.390(5)
C39 H39A 0.9700
C39 H39B 0.9700
C39 C40 1.515(5)
C40 C41 1.390(5)
C40 C45 1.388(6)
C41 H41 0.9300
C41 C42 1.382(6)
C42 H42 0.9300
C42 C43 1.389(7)
C43 H43 0.9300
C43 C44 1.385(7)
C44 H44 0.9300
C44 C45 1.403(6)
C45 H45 0.9300
C46 H46A 0.9700
C46 H46B 0.9700
C46 C47 1.515(5)
C47 H47A 0.9700
C47 H47B 0.9700
C47 C48 1.526(5)
C48 H48A 0.9700
C48 H48B 0.9700
C50 C51 1.402(6)
C50 C55 1.397(5)
C51 H51 0.9300
C51 C52 1.384(6)
C52 H52 0.9300
C52 C53 1.399(6)
C53 H53 0.9300
C53 C54 1.394(6)
C54 H54 0.9300
C54 C55 1.388(5)
C56 H56A 0.9700
C56 H56B 0.9700
C56 C57 1.512(5)
C57 C58 1.384(7)
C57 C62 1.399(12)
C57 C62D 1.38(3)
C58 H58 0.9300
C58 H58A 0.9300
C58 C59 1.414(9)
C58 C59D 1.38(3)
C59 H59 0.9300
C59 C60 1.361(11)
C60 H60 0.9300
C60 C61 1.381(11)
C61 H61 0.9300
C61 C62 1.375(12)
C62 H62 0.9300
C62D H62D 0.9300
C62D C61D 1.42(3)
C60D H60D 0.9300
C60D C61D 1.42(3)
C60D C59D 1.39(3)
C61D H61D 0.9300
C59D H59D 0.9300

loop_
_geom_torsion_atom_site_label_1
_geom_torsion_atom_site_label_2
_geom_torsion_atom_site_label_3
_geom_torsion_atom_site_label_4
_geom_torsion
N1 C2 C3 C4 -179.5(4)
N1 C2 C7 N2 1.0(4)
N1 C2 C7 C6 -179.5(3)
N1 C8 C9 C10 53.3(5)
N1 C8 C9 C14 -129.9(4)
N2 C15 C16 C17 -55.9(4)
N3 C19 C20 C21 179.4(4)
N3 C19 C24 N4 -0.1(4)
N3 C19 C24 C23 -179.9(4)
N3 C25 C26 C27 -0.8(6)
N3 C25 C26 C31 180.0(4)
N5 C33 C34 C35 -178.2(4)
N5 C33 C38 N6 0.7(4)
N5 C33 C38 C37 -179.9(3)
N5 C39 C40 C41 42.9(5)
N5 C39 C40 C45 -137.1(4)
N6 C46 C47 C48 -60.6(4)
N7 C50 C51 C52 -176.3(4)
N7 C50 C55 N8 0.6(4)
N7 C50 C55 C54 177.6(3)
N7 C56 C57 C58 8.0(7)
N7 C56 C57 C62 -178.6(6)
N7 C56 C57 C62D -156.6(14)
C1 N1 C2 C3 178.8(4)
C1 N1 C2 C7 -1.2(4)
C1 N1 C8 C9 -103.4(4)
C1 N2 C7 C2 -0.4(4)
C1 N2 C7 C6 -179.9(4)
C1 N2 C15 C16 -71.8(4)
C2 N1 C1 Au1 178.7(3)
C2 N1 C1 N2 1.0(4)
C2 N1 C8 C9 74.0(5)
C2 C3 C4 C5 -0.7(7)
C3 C2 C7 N2 -179.1(3)
C3 C2 C7 C6 0.5(6)
C3 C4 C5 C6 0.0(7)
C4 C5 C6 C7 1.0(6)
C5 C6 C7 N2 178.2(4)
C5 C6 C7 C2 -1.2(6)
C7 N2 C1 Au1 -178.2(2)
C7 N2 C1 N1 -0.4(4)
C7 N2 C15 C16 107.5(4)
C7 C2 C3 C4 0.5(6)
C8 N1 C1 Au1 -3.6(5)
C8 N1 C1 N2 178.7(3)
C8 N1 C2 C3 1.1(6)
C8 N1 C2 C7 -179.0(3)
C8 C9 C10 C11 176.6(4)
C8 C9 C14 C13 -176.6(4)
C9 C10 C11 C12 -0.2(8)
C10 C9 C14 C13 0.2(6)
C10 C11 C12 C13 0.6(8)
C11 C12 C13 C14 -0.5(7)
C12 C13 C14 C9 0.1(6)
C14 C9 C10 C11 -0.2(6)
C15 N2 C1 Au1 1.1(5)
C15 N2 C1 N1 179.0(3)
C15 N2 C7 C2 -179.7(3)
C15 N2 C7 C6 0.8(6)
C15 C16 C17 N4 175.7(3)
C17 N4 C18 Au2 1.7(5)
C17 N4 C18 N3 178.0(3)
C17 N4 C24 C19 -177.3(3)
C17 N4 C24 C23 2.4(7)
C18 N3 C19 C20 -179.5(4)
C18 N3 C19 C24 1.1(4)
C18 N3 C25 C26 88.9(5)
C18 N4 C17 C16 -93.0(4)
C18 N4 C24 C19 -1.0(4)
C18 N4 C24 C23 178.8(4)
C19 N3 C18 Au2 174.7(3)
C19 N3 C18 N4 -1.7(4)
C19 N3 C25 C26 -85.0(5)
C19 C20 C21 C22 0.5(6)
C20 C19 C24 N4 -179.6(4)
C20 C19 C24 C23 0.6(6)
C20 C21 C22 C23 1.0(7)
C21 C22 C23 C24 -1.7(6)
C22 C23 C24 N4 -178.9(4)
C22 C23 C24 C19 0.9(6)
C24 N4 C17 C16 82.8(4)
C24 N4 C18 Au2 -174.6(3)
C24 N4 C18 N3 1.7(4)
C24 C19 C20 C21 -1.3(6)
C25 N3 C18 Au2 -0.1(6)
C25 N3 C18 N4 -176.5(4)
C25 N3 C19 C20 -4.8(7)
C25 N3 C19 C24 175.8(4)
C25 C26 C27 C28 -178.8(4)
C25 C26 C31 C30 179.1(5)
C26 C27 C28 C29 -1.3(7)
C27 C26 C31 C30 -0.2(7)
C27 C28 C29 C30 1.8(8)
C28 C29 C30 C31 -1.6(9)
C29 C30 C31 C26 0.8(9)
C31 C26 C27 C28 0.5(6)
C32 N5 C33 C34 176.9(4)
C32 N5 C33 C38 -1.7(4)
C32 N5 C39 C40 -94.8(4)
C32 N6 C38 C33 0.5(4)
C32 N6 C38 C37 -178.8(4)
C32 N6 C46 C47 -72.8(4)
C33 N5 C32 Au2 -176.6(2)
C33 N5 C32 N6 2.0(4)
C33 N5 C39 C40 72.1(4)
C33 C34 C35 C36 -1.1(6)
C34 C33 C38 N6 -178.1(3)
C34 C33 C38 C37 1.3(6)
C34 C35 C36 C37 0.5(7)
C35 C36 C37 C38 1.0(6)
C36 C37 C38 N6 177.3(4)
C36 C37 C38 C33 -1.9(5)
C38 N6 C32 Au2 177.1(2)
C38 N6 C32 N5 -1.6(4)
C38 N6 C46 C47 115.0(4)
C38 C33 C34 C35 0.3(6)
C39 N5 C32 Au2 -8.3(5)
C39 N5 C32 N6 170.4(3)
C39 N5 C33 C34 8.2(6)
C39 N5 C33 C38 -170.4(3)
C39 C40 C41 C42 179.1(3)
C39 C40 C45 C44 -179.7(4)
C40 C41 C42 C43 0.7(6)
C41 C40 C45 C44 0.3(7)
C41 C42 C43 C44 0.1(7)
C42 C43 C44 C45 -0.7(8)
C43 C44 C45 C40 0.5(8)
C45 C40 C41 C42 -0.9(6)
C46 N6 C32 Au2 3.9(5)
C46 N6 C32 N5 -174.7(3)
C46 N6 C38 C33 173.7(3)
C46 N6 C38 C37 -5.6(6)
C46 C47 C48 N8 180.0(3)
C48 N8 C49 Au1 -5.9(5)
C48 N8 C49 N7 172.8(3)
C48 N8 C55 C50 -173.0(3)
C48 N8 C55 C54 10.3(6)
C49 N7 C50 C51 176.8(4)
C49 N7 C50 C55 -0.6(4)
C49 N7 C56 C57 90.3(4)
C49 N8 C48 C47 -84.1(4)
C49 N8 C55 C50 -0.4(4)
C49 N8 C55 C54 -177.0(4)
C50 N7 C49 Au1 179.1(2)
C50 N7 C49 N8 0.3(4)
C50 N7 C56 C57 -86.3(5)
C50 C51 C52 C53 -1.4(6)
C51 C50 C55 N8 -177.1(3)
C51 C50 C55 C54 -0.1(6)
C51 C52 C53 C54 1.6(6)
C52 C53 C54 C55 -0.8(6)
C53 C54 C55 N8 176.3(4)
C53 C54 C55 C50 0.1(5)
C55 N8 C48 C47 87.6(4)
C55 N8 C49 Au1 -178.7(2)
C55 N8 C49 N7 0.0(4)
C55 C50 C51 C52 0.7(6)
C56 N7 C49 Au1 2.0(5)
C56 N7 C49 N8 -176.7(3)
C56 N7 C50 C51 -6.2(6)
C56 N7 C50 C55 176.4(3)
C56 C57 C58 C59 174.3(7)
C56 C57 C58 C59D -162.8(15)
C56 C57 C62 C61 -177.0(8)
C56 C57 C62D C61D 169.9(19)
C57 C58 C59 C60 1.7(14)
C57 C58 C59D C60D -9(3)
C57 C62D C61D C60D -4(4)
C58 C57 C62 C61 -3.5(13)
C58 C57 C62D C61D 4(3)
C58 C59 C60 C61 -2.3(17)
C59 C58 C59D C60D 61(3)
C59 C60 C61 C62 0.0(16)
C60 C61 C62 C57 2.9(16)
C62 C57 C58 C59 1.2(10)
C62 C57 C58 C59D 24.1(18)
C62 C57 C62D C61D -102(5)
C62D C57 C58 C59 -20.9(16)
C62D C57 C58 C59D 2(2)
C62D C57 C62 C61 81(5)
C61D C60D C59D C58 9(4)
C59D C58 C59 C60 -121(4)
C59D C60D C61D C62D -4(4)
